data_4331229
loop_
_publ_author_name
'Thomas P. Pell'
'Shannon A. Couchman'
'Sara Ibrahim'
'David J. D. Wilson'
'Brian J. Smith'
'Peter J. Barnard'
'Jason L. Dutton'

_publ_section_title
;
 Diverse Reactions of PhI(OTf)2 with Common 2-Electron Ligands: Complex
 Formation, Oxidation, and Oxidative Coupling
;
_journal_name_full 'Inorganic Chemistry'
_journal_page_first 13034
_journal_page_last 13040
_journal_paper_doi 10.1021/ic302176f
_journal_volume 51
_journal_year 2012
_chemical_formula_sum 'C23 H26 Cl2 F3 O4 P S Si'
_chemical_formula_weight 585.46
_chemical_name_systematic
; 
 ? 
;
_space_group_IT_number 2
_symmetry_cell_setting triclinic
_symmetry_space_group_name_Hall '-P 1'
_symmetry_space_group_name_H-M 'P -1'
_atom_sites_solution_hydrogens geom
_atom_sites_solution_primary direct
_atom_sites_solution_secondary difmap
_audit_creation_method SHELXL-97
_cell_angle_alpha 78.47(3)
_cell_angle_beta 89.50(3)
_cell_angle_gamma 84.91(3)
_cell_formula_units_Z 2
_cell_length_a 7.8594(16)
_cell_length_b 10.785(2)
_cell_length_c 16.731(3)
_cell_measurement_reflns_used 4369
_cell_measurement_temperature 173(2)
_cell_measurement_theta_max 29.4713
_cell_measurement_theta_min 2.8178
_cell_volume 1384.0(5)
_computing_cell_refinement 'CrysAlisPro, Agilent Technologies'
_computing_data_collection 'CrysAlisPro, Agilent Technologies'
_computing_data_reduction 'CrysAlisPro, Agilent Technologies'
_computing_molecular_graphics SHELXP
_computing_publication_material SHELXP
_computing_structure_refinement 'SHELXL-97 (Sheldrick, 2008)'
_computing_structure_solution 'SHELXS-97 (Sheldrick, 2008)'
_diffrn_ambient_temperature 173(2)
_diffrn_measured_fraction_theta_full 0.998
_diffrn_measured_fraction_theta_max 0.998
_diffrn_measurement_device_type 'oxford CCD'
_diffrn_measurement_method '\w scans'
_diffrn_radiation_monochromator graphite
_diffrn_radiation_source 'fine-focus sealed tube'
_diffrn_radiation_type MoK\a
_diffrn_radiation_wavelength 0.71073
_diffrn_reflns_av_R_equivalents 0.0296
_diffrn_reflns_av_sigmaI/netI 0.0342
_diffrn_reflns_limit_h_max 9
_diffrn_reflns_limit_h_min -8
_diffrn_reflns_limit_k_max 12
_diffrn_reflns_limit_k_min -12
_diffrn_reflns_limit_l_max 19
_diffrn_reflns_limit_l_min -19
_diffrn_reflns_number 12239
_diffrn_reflns_theta_full 25.02
_diffrn_reflns_theta_max 25.02
_diffrn_reflns_theta_min 2.83
_exptl_absorpt_coefficient_mu 0.459
_exptl_absorpt_correction_T_max 0.9179
_exptl_absorpt_correction_T_min 0.8862
_exptl_absorpt_correction_type multi-scan
_exptl_absorpt_process_details 'CrysAlisPro, Agilent Technologies'
_exptl_crystal_colour colorless
_exptl_crystal_density_diffrn 1.405
_exptl_crystal_description block
_exptl_crystal_F_000 604
_exptl_crystal_size_max 0.27
_exptl_crystal_size_mid 0.22
_exptl_crystal_size_min 0.19
_refine_diff_density_max 1.612
_refine_diff_density_min -0.972
_refine_diff_density_rms 0.110
_refine_ls_extinction_method none
_refine_ls_goodness_of_fit_ref 1.038
_refine_ls_hydrogen_treatment constr
_refine_ls_matrix_type full
_refine_ls_number_parameters 316
_refine_ls_number_reflns 4881
_refine_ls_number_restraints 0
_refine_ls_restrained_S_all 1.038
_refine_ls_R_factor_all 0.1115
_refine_ls_R_factor_gt 0.0915
_refine_ls_shift/su_max 0.000
_refine_ls_shift/su_mean 0.000
_refine_ls_structure_factor_coef Fsqd
_refine_ls_weighting_details 'calc w=1/[\s^2^(Fo^2^)+(0.1320P)^2^+5.7126P] where P=(Fo^2^+2Fc^2^)/3'
_refine_ls_weighting_scheme calc
_refine_ls_wR_factor_gt 0.2459
_refine_ls_wR_factor_ref 0.2646
_reflns_number_gt 3842
_reflns_number_total 4881
_reflns_threshold_expression >2sigma(I)
_cod_data_source_file ic302176f_si_002_3.cif
_cod_data_source_block Ph3PO_SiMe3_OTf
_cod_database_code 4331229

loop_
_symmetry_equiv_pos_as_xyz
'x, y, z'
'-x, -y, -z'

loop_
_atom_site_label
_atom_site_type_symbol
_atom_site_fract_x
_atom_site_fract_y
_atom_site_fract_z
_atom_site_U_iso_or_equiv
_atom_site_adp_type
_atom_site_occupancy
_atom_site_symmetry_multiplicity
_atom_site_calc_flag
_atom_site_refinement_flags
P1 P 1.00653(16) 0.83598(12) 0.24353(8) 0.0278(3) Uani 1 1 d .
Cl2 Cl 1.0140(4) 0.3181(3) 0.03448(14) 0.1042(9) Uani 1 1 d .
Si1 Si 0.71303(18) 1.04024(13) 0.25815(9) 0.0329(4) Uani 1 1 d .
Cl1 Cl 1.3550(4) 0.3917(4) 0.06852(19) 0.1178(11) Uani 1 1 d .
S1 S 0.2447(2) 1.32169(18) 0.32976(11) 0.0613(5) Uani 1 1 d .
O3 O 0.9008(4) 0.9662(3) 0.2323(2) 0.0346(8) Uani 1 1 d .
C4 C 1.1365(6) 0.8431(5) 0.1551(3) 0.0317(11) Uani 1 1 d .
C5 C 1.1362(6) 0.8142(5) 0.3328(3) 0.0304(11) Uani 1 1 d .
O6 O 0.1971(7) 1.4393(4) 0.2789(3) 0.0573(12) Uani 1 1 d .
C7 C 1.1773(7) 0.9203(5) 0.3618(3) 0.0369(12) Uani 1 1 d .
H7A H 1.1319 1.0029 0.3358 0.044 Uiso 1 1 calc R
C8 C 1.1370(7) 0.9569(6) 0.0981(3) 0.0427(13) Uani 1 1 d .
H8A H 1.0649 1.0295 0.1049 0.051 Uiso 1 1 calc R
C9 C 1.2031(7) 0.6930(6) 0.3691(3) 0.0422(13) Uani 1 1 d .
H9A H 1.1761 0.6211 0.3486 0.051 Uiso 1 1 calc R
C10 C 1.2427(7) 0.7380(6) 0.1453(4) 0.0436(13) Uani 1 1 d .
H10A H 1.2436 0.6608 0.1844 0.052 Uiso 1 1 calc R
C11 C 0.7981(7) 0.6620(5) 0.3251(4) 0.0460(14) Uani 1 1 d .
H11A H 0.8252 0.6907 0.3732 0.055 Uiso 1 1 calc R
C12 C 0.8739(6) 0.7095(5) 0.2510(3) 0.0344(11) Uani 1 1 d .
F13 F 0.1142(7) 1.1994(4) 0.4648(3) 0.0883(15) Uani 1 1 d .
C14 C 0.0854(9) 1.3034(6) 0.4105(4) 0.0521(15) Uani 1 1 d .
C15 C 0.7080(8) 1.0160(7) 0.3700(4) 0.0499(15) Uani 1 1 d .
H15A H 0.8032 1.0554 0.3894 0.075 Uiso 1 1 calc R
H15B H 0.7184 0.9248 0.3934 0.075 Uiso 1 1 calc R
H15C H 0.5998 1.0549 0.3870 0.075 Uiso 1 1 calc R
C16 C 1.3503(8) 0.7847(7) 0.4660(4) 0.0534(17) Uani 1 1 d .
H16A H 1.4230 0.7743 0.5124 0.064 Uiso 1 1 calc R
C17 C 1.2845(7) 0.9044(6) 0.4285(4) 0.0442(14) Uani 1 1 d .
H17A H 1.3130 0.9763 0.4486 0.053 Uiso 1 1 calc R
C18 C 1.3112(8) 0.6793(7) 0.4366(4) 0.0528(16) Uani 1 1 d .
H18A H 1.3583 0.5971 0.4625 0.063 Uiso 1 1 calc R
C19 C 1.2449(9) 0.9624(7) 0.0310(4) 0.0571(17) Uani 1 1 d .
H19A H 1.2462 1.0392 -0.0083 0.069 Uiso 1 1 calc R
F20 F -0.0629(6) 1.2937(7) 0.3766(4) 0.115(2) Uani 1 1 d .
C21 C 0.5375(7) 0.9678(6) 0.2173(4) 0.0478(14) Uani 1 1 d .
H21A H 0.5357 0.8793 0.2461 0.072 Uiso 1 1 calc R
H21B H 0.5550 0.9703 0.1590 0.072 Uiso 1 1 calc R
H21C H 0.4284 1.0152 0.2252 0.072 Uiso 1 1 calc R
C22 C 1.3482(8) 0.7465(7) 0.0777(4) 0.0526(16) Uani 1 1 d .
H22A H 1.4207 0.6745 0.0704 0.063 Uiso 1 1 calc R
C23 C 1.3484(8) 0.8580(8) 0.0216(4) 0.0578(18) Uani 1 1 d .
H23A H 1.4214 0.8626 -0.0243 0.069 Uiso 1 1 calc R
C24 C 0.8328(7) 0.6651(6) 0.1810(4) 0.0468(14) Uani 1 1 d .
H24A H 0.8834 0.6976 0.1303 0.056 Uiso 1 1 calc R
F25 F 0.0582(12) 1.3973(5) 0.4444(3) 0.139(3) Uani 1 1 d .
C26 C 0.7281(9) 1.2073(6) 0.2080(4) 0.0530(16) Uani 1 1 d .
H26A H 0.8236 1.2405 0.2319 0.080 Uiso 1 1 calc R
H26B H 0.6215 1.2577 0.2161 0.080 Uiso 1 1 calc R
H26C H 0.7472 1.2127 0.1495 0.080 Uiso 1 1 calc R
O27 O 0.3896(10) 1.3248(14) 0.3750(6) 0.223(8) Uani 1 1 d .
C28 C 0.6815(8) 0.5713(6) 0.3269(5) 0.0602(19) Uani 1 1 d .
H28A H 0.6280 0.5383 0.3769 0.072 Uiso 1 1 calc R
C30 C 0.7188(9) 0.5742(7) 0.1862(5) 0.064(2) Uani 1 1 d .
H30A H 0.6931 0.5428 0.1389 0.077 Uiso 1 1 calc R
C31 C 0.6426(8) 0.5288(6) 0.2577(6) 0.066(2) Uani 1 1 d .
H31A H 0.5622 0.4674 0.2599 0.079 Uiso 1 1 calc R
O1 O 0.2347(17) 1.2164(5) 0.2946(5) 0.177(5) Uani 1 1 d .
C2 C 1.169(2) 0.3585(14) 0.1051(6) 0.169(8) Uani 1 1 d .
H2A H 1.1175 0.4324 0.1264 0.203 Uiso 1 1 calc R
H2B H 1.1861 0.2862 0.1520 0.203 Uiso 1 1 calc R

loop_
_atom_site_aniso_label
_atom_site_aniso_U_11
_atom_site_aniso_U_22
_atom_site_aniso_U_33
_atom_site_aniso_U_23
_atom_site_aniso_U_13
_atom_site_aniso_U_12
P1 0.0271(7) 0.0286(7) 0.0280(7) -0.0052(5) 0.0018(5) -0.0052(5)
Cl2 0.144(2) 0.113(2) 0.0629(13) -0.0173(13) -0.0012(14) -0.0533(17)
Si1 0.0313(8) 0.0347(8) 0.0337(8) -0.0093(6) -0.0026(6) -0.0025(6)
Cl1 0.0848(17) 0.162(3) 0.107(2) -0.039(2) 0.0114(15) 0.0180(18)
S1 0.0442(9) 0.0609(11) 0.0636(11) 0.0191(8) 0.0105(8) 0.0059(7)
O3 0.0319(19) 0.0300(18) 0.041(2) -0.0042(15) 0.0031(15) -0.0035(14)
C4 0.025(2) 0.043(3) 0.029(3) -0.007(2) -0.0009(19) -0.009(2)
C5 0.030(3) 0.035(3) 0.026(2) -0.005(2) 0.0048(19) -0.004(2)
O6 0.085(3) 0.038(2) 0.046(2) -0.0004(19) 0.008(2) -0.012(2)
C7 0.034(3) 0.043(3) 0.036(3) -0.010(2) 0.003(2) -0.009(2)
C8 0.039(3) 0.051(3) 0.034(3) 0.002(2) -0.002(2) -0.007(3)
C9 0.047(3) 0.044(3) 0.034(3) -0.008(2) -0.001(2) 0.000(3)
C10 0.042(3) 0.052(3) 0.038(3) -0.013(3) 0.003(2) -0.006(3)
C11 0.043(3) 0.040(3) 0.051(4) 0.001(3) 0.010(3) -0.006(2)
C12 0.028(3) 0.029(3) 0.046(3) -0.008(2) 0.001(2) -0.003(2)
F13 0.105(4) 0.064(3) 0.075(3) 0.031(2) 0.020(3) 0.000(2)
C14 0.064(4) 0.041(3) 0.048(4) -0.002(3) 0.002(3) -0.005(3)
C15 0.051(4) 0.065(4) 0.036(3) -0.018(3) 0.003(3) -0.006(3)
C16 0.040(3) 0.091(5) 0.031(3) -0.019(3) -0.004(2) -0.002(3)
C17 0.039(3) 0.060(4) 0.039(3) -0.021(3) 0.003(2) -0.010(3)
C18 0.053(4) 0.060(4) 0.041(3) -0.005(3) -0.005(3) 0.009(3)
C19 0.051(4) 0.079(5) 0.035(3) 0.009(3) 0.000(3) -0.018(3)
F20 0.058(3) 0.171(6) 0.104(4) 0.015(4) 0.004(3) -0.034(3)
C21 0.038(3) 0.062(4) 0.046(3) -0.014(3) -0.006(3) -0.010(3)
C22 0.041(3) 0.075(4) 0.047(4) -0.024(3) 0.009(3) -0.002(3)
C23 0.041(3) 0.102(6) 0.033(3) -0.015(3) 0.007(3) -0.017(4)
C24 0.036(3) 0.045(3) 0.062(4) -0.015(3) -0.005(3) -0.012(2)
F25 0.277(9) 0.068(3) 0.079(4) -0.027(3) 0.085(5) -0.035(4)
C26 0.056(4) 0.036(3) 0.064(4) -0.008(3) -0.004(3) 0.006(3)
O27 0.062(4) 0.384(18) 0.142(8) 0.152(10) -0.032(5) -0.044(7)
C28 0.040(3) 0.043(3) 0.089(5) 0.008(3) 0.020(3) -0.003(3)
C30 0.045(4) 0.060(4) 0.097(6) -0.032(4) -0.007(4) -0.016(3)
C31 0.036(3) 0.043(4) 0.122(7) -0.022(4) 0.003(4) -0.011(3)
O1 0.354(15) 0.030(3) 0.137(7) -0.004(3) 0.142(8) 0.002(5)
C2 0.31(2) 0.188(13) 0.046(5) -0.049(7) 0.048(8) -0.191(14)

loop_
_atom_type_symbol
_atom_type_description
_atom_type_scat_dispersion_real
_atom_type_scat_dispersion_imag
_atom_type_scat_source
C C 0.0033 0.0016 'International Tables Vol C Tables 4.2.6.8 and 6.1.1.4'
H H 0.0000 0.0000 'International Tables Vol C Tables 4.2.6.8 and 6.1.1.4'
O O 0.0106 0.0060 'International Tables Vol C Tables 4.2.6.8 and 6.1.1.4'
F F 0.0171 0.0103 'International Tables Vol C Tables 4.2.6.8 and 6.1.1.4'
Si Si 0.0817 0.0704 'International Tables Vol C Tables 4.2.6.8 and 6.1.1.4'
P P 0.1023 0.0942 'International Tables Vol C Tables 4.2.6.8 and 6.1.1.4'
S S 0.1246 0.1234 'International Tables Vol C Tables 4.2.6.8 and 6.1.1.4'
Cl Cl 0.1484 0.1585 'International Tables Vol C Tables 4.2.6.8 and 6.1.1.4'

loop_
_geom_angle_atom_site_label_1
_geom_angle_atom_site_label_2
_geom_angle_atom_site_label_3
_geom_angle
O3 P1 C12 111.8(2)
O3 P1 C5 109.0(2)
C12 P1 C5 110.0(2)
O3 P1 C4 105.8(2)
C12 P1 C4 109.7(2)
C5 P1 C4 110.4(2)
O3 Si1 C15 107.5(3)
O3 Si1 C26 103.0(3)
C15 Si1 C26 113.2(3)
O3 Si1 C21 107.5(2)
C15 Si1 C21 111.9(3)
C26 Si1 C21 113.1(3)
O27 S1 O1 117.0(9)
O27 S1 O6 112.0(6)
O1 S1 O6 115.5(5)
O27 S1 C14 100.3(5)
O1 S1 C14 104.2(4)
O6 S1 C14 105.5(3)
P1 O3 Si1 143.2(2)
C10 C4 C8 120.2(5)
C10 C4 P1 120.0(4)
C8 C4 P1 119.7(4)
C9 C5 C7 121.1(5)
C9 C5 P1 119.5(4)
C7 C5 P1 119.2(4)
C17 C7 C5 119.5(5)
C17 C7 H7A 120.3
C5 C7 H7A 120.3
C4 C8 C19 119.0(6)
C4 C8 H8A 120.5
C19 C8 H8A 120.5
C5 C9 C18 118.4(6)
C5 C9 H9A 120.8
C18 C9 H9A 120.8
C4 C10 C22 119.3(6)
C4 C10 H10A 120.3
C22 C10 H10A 120.3
C12 C11 C28 118.4(6)
C12 C11 H11A 120.8
C28 C11 H11A 120.8
C11 C12 C24 119.8(5)
C11 C12 P1 119.9(4)
C24 C12 P1 120.0(4)
F25 C14 F13 110.4(6)
F25 C14 F20 104.4(7)
F13 C14 F20 105.2(6)
F25 C14 S1 114.9(5)
F13 C14 S1 113.3(5)
F20 C14 S1 107.7(5)
Si1 C15 H15A 109.5
Si1 C15 H15B 109.5
H15A C15 H15B 109.5
Si1 C15 H15C 109.5
H15A C15 H15C 109.5
H15B C15 H15C 109.5
C17 C16 C18 120.4(5)
C17 C16 H16A 119.8
C18 C16 H16A 119.8
C16 C17 C7 120.2(6)
C16 C17 H17A 119.9
C7 C17 H17A 119.9
C16 C18 C9 120.4(6)
C16 C18 H18A 119.8
C9 C18 H18A 119.8
C23 C19 C8 120.3(6)
C23 C19 H19A 119.8
C8 C19 H19A 119.8
Si1 C21 H21A 109.5
Si1 C21 H21B 109.5
H21A C21 H21B 109.5
Si1 C21 H21C 109.5
H21A C21 H21C 109.5
H21B C21 H21C 109.5
C23 C22 C10 120.5(6)
C23 C22 H22A 119.7
C10 C22 H22A 119.7
C19 C23 C22 120.6(6)
C19 C23 H23A 119.7
C22 C23 H23A 119.7
C30 C24 C12 119.7(7)
C30 C24 H24A 120.2
C12 C24 H24A 120.2
Si1 C26 H26A 109.5
Si1 C26 H26B 109.5
H26A C26 H26B 109.5
Si1 C26 H26C 109.5
H26A C26 H26C 109.5
H26B C26 H26C 109.5
C31 C28 C11 121.1(7)
C31 C28 H28A 119.5
C11 C28 H28A 119.5
C31 C30 C24 121.0(7)
C31 C30 H30A 119.5
C24 C30 H30A 119.5
C30 C31 C28 120.1(6)
C30 C31 H31A 119.9
C28 C31 H31A 119.9
Cl1 C2 Cl2 116.8(5)
Cl1 C2 H2A 108.1
Cl2 C2 H2A 108.1
Cl1 C2 H2B 108.1
Cl2 C2 H2B 108.1
H2A C2 H2B 107.3

loop_
_geom_bond_atom_site_label_1
_geom_bond_atom_site_label_2
_geom_bond_distance
P1 O3 1.546(4)
P1 C12 1.774(5)
P1 C5 1.779(5)
P1 C4 1.783(5)
Cl2 C2 1.842(12)
Si1 O3 1.709(4)
Si1 C15 1.838(6)
Si1 C26 1.843(6)
Si1 C21 1.845(6)
Cl1 C2 1.622(14)
S1 O27 1.380(9)
S1 O1 1.387(8)
S1 O6 1.401(5)
S1 C14 1.827(7)
C4 C10 1.383(8)
C4 C8 1.396(8)
C5 C9 1.386(7)
C5 C7 1.393(7)
C7 C17 1.378(8)
C7 H7A 0.9500
C8 C19 1.396(9)
C8 H8A 0.9500
C9 C18 1.395(8)
C9 H9A 0.9500
C10 C22 1.389(8)
C10 H10A 0.9500
C11 C12 1.393(8)
C11 C28 1.395(9)
C11 H11A 0.9500
C12 C24 1.401(8)
F13 C14 1.299(7)
C14 F25 1.258(8)
C14 F20 1.321(8)
C15 H15A 0.9800
C15 H15B 0.9800
C15 H15C 0.9800
C16 C17 1.375(9)
C16 C18 1.385(10)
C16 H16A 0.9500
C17 H17A 0.9500
C18 H18A 0.9500
C19 C23 1.364(10)
C19 H19A 0.9500
C21 H21A 0.9800
C21 H21B 0.9800
C21 H21C 0.9800
C22 C23 1.370(10)
C22 H22A 0.9500
C23 H23A 0.9500
C24 C30 1.376(9)
C24 H24A 0.9500
C26 H26A 0.9800
C26 H26B 0.9800
C26 H26C 0.9800
C28 C31 1.374(11)
C28 H28A 0.9500
C30 C31 1.354(12)
C30 H30A 0.9500
C31 H31A 0.9500
C2 H2A 0.9900
C2 H2B 0.9900

loop_
_geom_torsion_atom_site_label_1
_geom_torsion_atom_site_label_2
_geom_torsion_atom_site_label_3
_geom_torsion_atom_site_label_4
_geom_torsion
C12 P1 O3 Si1 33.7(5)
C5 P1 O3 Si1 -88.2(4)
C4 P1 O3 Si1 153.1(4)
C15 Si1 O3 P1 59.1(5)
C26 Si1 O3 P1 178.9(4)
C21 Si1 O3 P1 -61.5(5)
O3 P1 C4 C10 -177.6(4)
C12 P1 C4 C10 -56.9(5)
C5 P1 C4 C10 64.5(5)
O3 P1 C4 C8 5.6(5)
C12 P1 C4 C8 126.3(4)
C5 P1 C4 C8 -112.3(4)
O3 P1 C5 C9 161.1(4)
C12 P1 C5 C9 38.2(5)
C4 P1 C5 C9 -83.1(5)
O3 P1 C5 C7 -23.0(5)
C12 P1 C5 C7 -145.9(4)
C4 P1 C5 C7 92.9(4)
C9 C5 C7 C17 -1.0(8)
P1 C5 C7 C17 -176.8(4)
C10 C4 C8 C19 0.5(8)
P1 C4 C8 C19 177.3(4)
C7 C5 C9 C18 1.0(8)
P1 C5 C9 C18 176.9(4)
C8 C4 C10 C22 -0.7(8)
P1 C4 C10 C22 -177.5(4)
C28 C11 C12 C24 -0.4(8)
C28 C11 C12 P1 173.8(4)
O3 P1 C12 C11 -81.3(5)
C5 P1 C12 C11 40.0(5)
C4 P1 C12 C11 161.7(4)
O3 P1 C12 C24 92.9(5)
C5 P1 C12 C24 -145.8(4)
C4 P1 C12 C24 -24.1(5)
O27 S1 C14 F25 66.7(9)
O1 S1 C14 F25 -171.9(8)
O6 S1 C14 F25 -49.8(7)
O27 S1 C14 F13 -61.6(8)
O1 S1 C14 F13 59.8(8)
O6 S1 C14 F13 -178.1(5)
O27 S1 C14 F20 -177.6(8)
O1 S1 C14 F20 -56.1(7)
O6 S1 C14 F20 66.0(6)
C18 C16 C17 C7 0.8(9)
C5 C7 C17 C16 0.1(8)
C17 C16 C18 C9 -0.7(10)
C5 C9 C18 C16 -0.2(9)
C4 C8 C19 C23 -0.1(9)
C4 C10 C22 C23 0.6(9)
C8 C19 C23 C22 -0.1(10)
C10 C22 C23 C19 -0.2(10)
C11 C12 C24 C30 -0.5(9)
P1 C12 C24 C30 -174.7(5)
C12 C11 C28 C31 0.4(9)
C12 C24 C30 C31 1.4(10)
C24 C30 C31 C28 -1.4(11)
C11 C28 C31 C30 0.5(10)
